data_1543205
loop_
_publ_author_name
'Chu, Tianshu'
'Hu, Yunsong'
'Wu, Jinlun'
'Zeng, Chenghui'
'Yang, Yangyi'
'Ng, Seik Weng'

_publ_section_title
;
 A new luminescent lanthanide supramolecular network possessing free Lewis
 base sites for highly selective and sensitive Cu(2+) sensing.
;
_journal_issue 6
_journal_name_full
'Photochemical &amp; photobiological sciences : Official journal of the European Photochemistry Association and the European Society for Photobiology'
_journal_page_first 744
_journal_page_last 751
_journal_paper_doi 10.1039/c6pp00059b
_journal_volume 15
_journal_year 2016
_chemical_formula_moiety '[Gd2 (H2 O)11 (C7 H3 Cl2 O3)3], 3(C7 H3 Cl2 O3), 4(H2 O)'
_chemical_formula_sum 'C42 H48 Cl12 Gd2 O33'
_chemical_formula_weight 1820.70
_chemical_name_systematic
; 
 ? 
;
_space_group_IT_number 14
_symmetry_cell_setting monoclinic
_symmetry_space_group_name_Hall '-P 2ybc'
_symmetry_space_group_name_H-M 'P 1 21/c 1'
_atom_sites_solution_hydrogens geom
_atom_sites_solution_primary direct
_atom_sites_solution_secondary difmap
_audit_creation_method SHELXL-97
_audit_update_record
;
2014-09-04 deposited with the CCDC.
2016-04-26 downloaded from the CCDC.
;
_cell_angle_alpha 90.00
_cell_angle_beta 97.574(2)
_cell_angle_gamma 90.00
_cell_formula_units_Z 4
_cell_length_a 11.2461(2)
_cell_length_b 32.8782(5)
_cell_length_c 16.8424(3)
_cell_measurement_temperature 100(2)
_cell_volume 6173.17(18)
_computing_structure_refinement 'SHELXL-97 (Sheldrick, 1997)'
_computing_structure_solution 'SHELXS-97 (Sheldrick, 1990)'
_diffrn_ambient_temperature 100(2)
_diffrn_measured_fraction_theta_full 0.999
_diffrn_measured_fraction_theta_max 0.999
_diffrn_radiation_monochromator graphite
_diffrn_radiation_source 'fine-focus sealed tube'
_diffrn_radiation_type MoK\a
_diffrn_radiation_wavelength 0.71073
_diffrn_reflns_av_R_equivalents 0.0316
_diffrn_reflns_av_sigmaI/netI 0.0317
_diffrn_reflns_limit_h_max 13
_diffrn_reflns_limit_h_min -13
_diffrn_reflns_limit_k_max 39
_diffrn_reflns_limit_k_min -36
_diffrn_reflns_limit_l_max 19
_diffrn_reflns_limit_l_min -20
_diffrn_reflns_number 35282
_diffrn_reflns_theta_full 25.00
_diffrn_reflns_theta_max 25.00
_diffrn_reflns_theta_min 2.40
_exptl_absorpt_coefficient_mu 2.742
_exptl_crystal_density_diffrn 1.959
_exptl_crystal_density_method 'not measured'
_exptl_crystal_description prism
_exptl_crystal_F_000 3584
_exptl_crystal_recrystallization_method 'Re-crystallisation from solvent: water/propanol'
_refine_diff_density_max 2.047
_refine_diff_density_min -0.851
_refine_diff_density_rms 0.121
_refine_ls_extinction_method none
_refine_ls_goodness_of_fit_ref 0.633
_refine_ls_hydrogen_treatment mixed
_refine_ls_matrix_type full
_refine_ls_number_parameters 808
_refine_ls_number_reflns 10869
_refine_ls_number_restraints 0
_refine_ls_restrained_S_all 0.633
_refine_ls_R_factor_all 0.0425
_refine_ls_R_factor_gt 0.0366
_refine_ls_shift/su_max 0.002
_refine_ls_shift/su_mean 0.000
_refine_ls_structure_factor_coef Fsqd
_refine_ls_weighting_details 'calc w=1/[\s^2^(Fo^2^)+(0.0461P)^2^+145.6333P] where P=(Fo^2^+2Fc^2^)/3'
_refine_ls_weighting_scheme calc
_refine_ls_wR_factor_gt 0.0865
_refine_ls_wR_factor_ref 0.0905
_reflns_number_gt 9734
_reflns_number_total 10869
_reflns_threshold_expression >2sigma(I)
_cod_data_source_file c6pp00059b2.cif
_cod_data_source_block 1
_cod_depositor_comments 'Adding full bibliography for 1543204--1543206.cif.'
_cod_original_sg_symbol_H-M 'P 21/c'
_cod_database_code 1543205

loop_
_symmetry_equiv_pos_as_xyz
'x, y, z'
'-x, y+1/2, -z+1/2'
'-x, -y, -z'
'x, -y-1/2, z-1/2'

loop_
_atom_site_label
_atom_site_type_symbol
_atom_site_fract_x
_atom_site_fract_y
_atom_site_fract_z
_atom_site_U_iso_or_equiv
_atom_site_adp_type
_atom_site_occupancy
_atom_site_symmetry_multiplicity
_atom_site_calc_flag
_atom_site_refinement_flags
Gd1 Gd 0.86716(2) 0.788203(7) 0.522209(14) 0.01463(7) Uani 1 1 d .
Gd2 Gd 0.50682(2) 0.722183(7) 0.362403(14) 0.01501(7) Uani 1 1 d .
Cl1 Cl 0.28263(15) 0.93075(5) 0.33346(11) 0.0443(4) Uani 1 1 d .
Cl2 Cl 0.69680(15) 0.95726(4) 0.52654(9) 0.0374(3) Uani 1 1 d .
Cl3 Cl 0.98814(16) 0.57685(6) 0.66684(11) 0.0473(4) Uani 1 1 d .
Cl4 Cl 0.5726(2) 0.54541(6) 0.48281(14) 0.0671(6) Uani 1 1 d .
Cl5 Cl 1.33839(14) 0.93736(5) 0.84351(9) 0.0398(4) Uani 1 1 d .
Cl6 Cl 0.91687(14) 0.98917(4) 0.68626(10) 0.0384(4) Uani 1 1 d .
Cl9 Cl 0.4309(2) 0.53984(6) 0.65678(14) 0.0658(6) Uani 1 1 d .
Cl10 Cl 0.84682(16) 0.56098(5) 0.84692(10) 0.0433(4) Uani 1 1 d .
Cl11 Cl 1.18556(15) 0.89823(6) 1.00510(10) 0.0459(4) Uani 1 1 d .
Cl12 Cl 0.82149(18) 0.99579(6) 0.89107(14) 0.0606(5) Uani 1 1 d .
O1 O 0.6978(3) 0.80352(11) 0.4329(2) 0.0214(8) Uani 1 1 d .
O2 O 0.5323(3) 0.79335(10) 0.3495(2) 0.0191(7) Uani 1 1 d .
O3 O 0.3764(3) 0.84967(12) 0.3193(2) 0.0273(9) Uani 1 1 d .
H3 H 0.4047 0.8261 0.3182 0.041 Uiso 1 1 calc R
O4 O 0.6801(3) 0.69701(12) 0.4331(2) 0.0287(9) Uani 1 1 d .
O5 O 0.8253(4) 0.71680(12) 0.5258(2) 0.0281(9) Uani 1 1 d .
O6 O 0.9519(4) 0.65964(13) 0.6058(3) 0.0365(10) Uani 1 1 d .
H6 H 0.9359 0.6834 0.5893 0.055 Uiso 1 1 calc R
O7 O 0.9668(3) 0.83632(10) 0.6083(2) 0.0191(7) Uani 1 1 d .
O8 O 1.1435(4) 0.81443(12) 0.6691(3) 0.0326(9) Uani 1 1 d .
O9 O 1.2767(3) 0.86087(11) 0.7617(2) 0.0234(8) Uani 1 1 d .
H9 H 1.2552 0.8393 0.7373 0.035 Uiso 1 1 calc R
O10 O 0.4699(3) 0.81039(11) 0.5829(2) 0.0256(8) Uani 1 1 d .
O11 O 0.3074(3) 0.81055(12) 0.4924(2) 0.0302(9) Uani 1 1 d .
O12 O 0.1652(3) 0.86962(12) 0.4803(3) 0.0304(9) Uani 1 1 d .
H12O H 0.1922 0.8467 0.4698 0.046 Uiso 1 1 calc R
O13 O 0.5533(4) 0.69389(14) 0.6312(3) 0.0406(11) Uani 1 1 d .
O14 O 0.7309(4) 0.70219(12) 0.7057(2) 0.0340(10) Uani 1 1 d .
O15 O 0.8284(4) 0.64538(14) 0.7890(3) 0.0386(10) Uani 1 1 d .
H15 H 0.8190 0.6689 0.7696 0.058 Uiso 1 1 calc R
O16 O 0.7445(3) 0.85142(13) 0.7467(2) 0.0288(9) Uani 1 1 d .
O17 O 0.9079(4) 0.81502(12) 0.7849(2) 0.0304(9) Uani 1 1 d .
O18 O 1.0665(4) 0.83941(13) 0.8931(3) 0.0357(10) Uani 1 1 d .
H18 H 1.0283 0.8227 0.8618 0.054 Uiso 1 1 calc R
O1W O 0.9019(4) 0.75980(12) 0.3921(2) 0.0306(9) Uani 1 1 d .
H11 H 0.8930 0.7344 0.3863 0.046 Uiso 1 1 d R
H12 H 0.8556 0.7749 0.3614 0.046 Uiso 1 1 d R
O2W O 0.9273(3) 0.84458(12) 0.4465(2) 0.0279(9) Uani 1 1 d .
H21 H 0.9898 0.8582 0.4618 0.042 Uiso 1 1 d R
H22 H 0.8772 0.8603 0.4204 0.042 Uiso 1 1 d R
O3W O 0.7169(3) 0.81777(13) 0.5950(2) 0.0272(9) Uani 1 1 d .
H31 H 0.6805 0.8374 0.5702 0.041 Uiso 1 1 d R
H32 H 0.7038 0.8191 0.6432 0.041 Uiso 1 1 d R
O4W O 1.0700(3) 0.76855(12) 0.5376(2) 0.0270(8) Uani 1 1 d .
H41 H 1.1031 0.7710 0.4956 0.040 Uiso 1 1 d R
H42 H 1.0822 0.7452 0.5578 0.040 Uiso 1 1 d R
O5W O 0.8951(3) 0.76001(11) 0.6598(2) 0.0250(8) Uani 1 1 d .
H51 H 0.8594 0.7375 0.6526 0.037 Uiso 1 1 d R
H52 H 0.8480 0.7746 0.6828 0.037 Uiso 1 1 d R
O6W O 0.3195(3) 0.75697(12) 0.3687(2) 0.0269(8) Uani 1 1 d .
H61 H 0.2989 0.7757 0.3984 0.040 Uiso 1 1 d R
H62 H 0.2673 0.7384 0.3670 0.040 Uiso 1 1 d R
O7W O 0.3807(4) 0.67392(12) 0.4157(2) 0.0308(9) Uani 1 1 d .
H71 H 0.3381 0.6656 0.4502 0.046 Uiso 1 1 d R
H72 H 0.3871 0.6546 0.3835 0.046 Uiso 1 1 d R
O8W O 0.6628(4) 0.72956(11) 0.2785(2) 0.0289(9) Uani 1 1 d .
H81 H 0.6945 0.7473 0.2517 0.043 Uiso 1 1 d R
H82 H 0.7151 0.7115 0.2920 0.043 Uiso 1 1 d R
O9W O 0.5274(3) 0.65528(11) 0.3011(2) 0.0226(8) Uani 1 1 d .
H91 H 0.5951 0.6536 0.2847 0.034 Uiso 1 1 d R
H92 H 0.4721 0.6522 0.2626 0.034 Uiso 1 1 d R
O10W O 0.3996(3) 0.72532(12) 0.2291(2) 0.0256(8) Uani 1 1 d .
H101 H 0.4049 0.7122 0.1867 0.038 Uiso 1 1 d R
H102 H 0.3267 0.7316 0.2293 0.038 Uiso 1 1 d R
O11W O 0.5076(4) 0.74137(11) 0.4997(2) 0.0260(8) Uani 1 1 d .
H111 H 0.4984 0.7645 0.5198 0.039 Uiso 1 1 d R
H112 H 0.4871 0.7238 0.5317 0.039 Uiso 1 1 d R
O12W O 1.0906(5) 0.7594(2) 0.2946(3) 0.075(2) Uani 1 1 d .
H121 H 1.0365 0.7465 0.2653 0.112 Uiso 1 1 d R
H122 H 1.0569 0.7730 0.3278 0.112 Uiso 1 1 d R
O13W O 1.1445(6) 0.8369(2) 0.2379(4) 0.096(3) Uani 1 1 d .
H131 H 1.1925 0.8565 0.2489 0.144 Uiso 1 1 d R
H132 H 1.0776 0.8468 0.2182 0.144 Uiso 1 1 d R
O14W O 1.3148(4) 0.79786(15) 0.1599(3) 0.0465(12) Uani 1 1 d .
H141 H 1.3737 0.8140 0.1637 0.070 Uiso 1 1 d R
H142 H 1.3159 0.7841 0.1177 0.070 Uiso 1 1 d R
O15W O 1.2125(4) 0.79441(13) 0.0041(2) 0.0323(9) Uani 1 1 d .
H151 H 1.1872 0.7829 -0.0396 0.048 Uiso 1 1 d R
H152 H 1.1881 0.8187 0.0012 0.048 Uiso 1 1 d R
C1 C 0.6022(4) 0.81642(15) 0.3956(3) 0.0156(10) Uani 1 1 d .
C2 C 0.5647(4) 0.85942(15) 0.4046(3) 0.0167(10) Uani 1 1 d .
C3 C 0.4533(5) 0.87349(16) 0.3665(3) 0.0200(11) Uani 1 1 d .
C4 C 0.4207(5) 0.91378(17) 0.3795(3) 0.0260(12) Uani 1 1 d .
C5 C 0.4938(5) 0.93957(16) 0.4276(3) 0.0272(12) Uani 1 1 d .
H5 H 0.4701 0.9669 0.4355 0.033 Uiso 1 1 calc R
C6 C 0.6033(5) 0.92508(16) 0.4648(3) 0.0242(12) Uani 1 1 d .
C7 C 0.6388(5) 0.88593(15) 0.4534(3) 0.0192(10) Uani 1 1 d .
H7 H 0.7145 0.8767 0.4788 0.023 Uiso 1 1 calc R
C8 C 0.7575(4) 0.68958(15) 0.4916(3) 0.0177(10) Uani 1 1 d .
C9 C 0.7688(5) 0.64714(16) 0.5208(3) 0.0225(11) Uani 1 1 d .
C10 C 0.8638(5) 0.63439(17) 0.5754(3) 0.0264(12) Uani 1 1 d .
C11 C 0.8688(6) 0.59345(19) 0.6003(4) 0.0333(14) Uani 1 1 d .
C12 C 0.7800(6) 0.56673(19) 0.5713(4) 0.0357(14) Uani 1 1 d .
H12A H 0.7839 0.5392 0.5884 0.043 Uiso 1 1 calc R
C13 C 0.6855(6) 0.5799(2) 0.5177(4) 0.0398(15) Uani 1 1 d .
C14 C 0.6772(5) 0.61870(18) 0.4906(3) 0.0302(13) Uani 1 1 d .
H14 H 0.6120 0.6269 0.4524 0.036 Uiso 1 1 calc R
C15 C 1.0638(4) 0.84165(15) 0.6532(3) 0.0183(10) Uani 1 1 d .
C16 C 1.0872(4) 0.88259(15) 0.6906(3) 0.0165(10) Uani 1 1 d .
C17 C 1.1918(4) 0.88984(16) 0.7433(3) 0.0196(11) Uani 1 1 d .
C18 C 1.2093(5) 0.92833(17) 0.7779(3) 0.0240(12) Uani 1 1 d .
C19 C 1.1256(5) 0.95880(17) 0.7600(3) 0.0275(12) Uani 1 1 d .
H19 H 1.1386 0.9849 0.7837 0.033 Uiso 1 1 calc R
C20 C 1.0233(5) 0.95116(16) 0.7078(3) 0.0247(12) Uani 1 1 d .
C21 C 1.0028(5) 0.91324(15) 0.6730(3) 0.0201(11) Uani 1 1 d .
H21A H 0.9316 0.9082 0.6373 0.024 Uiso 1 1 calc R
Cl7 Cl 0.09692(13) 0.95380(5) 0.50448(9) 0.0367(3) Uani 1 1 d .
Cl8 Cl 0.52367(15) 0.96209(5) 0.69181(10) 0.0381(3) Uani 1 1 d .
C22 C 0.3793(4) 0.82811(16) 0.5453(3) 0.0205(11) Uani 1 1 d .
C23 C 0.3559(4) 0.87138(15) 0.5632(3) 0.0179(10) Uani 1 1 d .
C24 C 0.2487(5) 0.89002(16) 0.5289(3) 0.0212(11) Uani 1 1 d .
C25 C 0.2290(5) 0.93070(17) 0.5465(3) 0.0253(12) Uani 1 1 d .
C26 C 0.3118(5) 0.95296(17) 0.5963(3) 0.0271(12) Uani 1 1 d .
H26 H 0.2970 0.9806 0.6079 0.033 Uiso 1 1 calc R
C27 C 0.4175(5) 0.93404(16) 0.6291(3) 0.0238(11) Uani 1 1 d .
C28 C 0.4404(5) 0.89423(16) 0.6131(3) 0.0211(11) Uani 1 1 d .
H28 H 0.5137 0.8821 0.6358 0.025 Uiso 1 1 calc R
C29 C 0.6413(5) 0.68071(17) 0.6771(3) 0.0272(12) Uani 1 1 d .
C30 C 0.6427(5) 0.63768(16) 0.7024(3) 0.0236(11) Uani 1 1 d .
C31 C 0.7360(5) 0.62114(16) 0.7571(3) 0.0202(11) Uani 1 1 d .
C32 C 0.7314(5) 0.58068(17) 0.7790(3) 0.0264(12) Uani 1 1 d .
C33 C 0.6388(6) 0.55616(19) 0.7485(4) 0.0353(14) Uani 1 1 d .
H33 H 0.6373 0.5284 0.7637 0.042 Uiso 1 1 calc R
C34 C 0.5476(6) 0.5722(2) 0.6954(4) 0.0390(15) Uani 1 1 d .
C35 C 0.5475(5) 0.6121(2) 0.6718(4) 0.0327(14) Uani 1 1 d .
H35 H 0.4834 0.6224 0.6349 0.039 Uiso 1 1 calc R
C36 C 0.8456(5) 0.84706(17) 0.7871(3) 0.0239(12) Uani 1 1 d .
C37 C 0.8978(5) 0.88082(17) 0.8410(3) 0.0227(11) Uani 1 1 d .
C38 C 1.0062(5) 0.87448(17) 0.8912(3) 0.0242(12) Uani 1 1 d .
C39 C 1.0533(5) 0.90633(18) 0.9409(3) 0.0286(13) Uani 1 1 d .
C40 C 0.9974(6) 0.94311(19) 0.9403(4) 0.0355(14) Uani 1 1 d .
H40 H 1.0311 0.9646 0.9737 0.043 Uiso 1 1 calc R
C41 C 0.8919(6) 0.94872(19) 0.8910(4) 0.0352(14) Uani 1 1 d .
C42 C 0.8406(5) 0.91829(19) 0.8409(4) 0.0307(13) Uani 1 1 d .
H42A H 0.7674 0.9230 0.8070 0.037 Uiso 1 1 calc R

loop_
_atom_site_aniso_label
_atom_site_aniso_U_11
_atom_site_aniso_U_22
_atom_site_aniso_U_33
_atom_site_aniso_U_23
_atom_site_aniso_U_13
_atom_site_aniso_U_12
Gd1 0.01320(12) 0.01296(12) 0.01686(13) 0.00000(9) -0.00126(9) -0.00036(9)
Gd2 0.01522(12) 0.01353(13) 0.01591(13) -0.00148(9) 0.00068(9) 0.00051(9)
Cl1 0.0381(8) 0.0336(8) 0.0586(10) 0.0084(7) -0.0030(7) 0.0201(7)
Cl2 0.0535(9) 0.0203(7) 0.0378(8) -0.0093(6) 0.0036(7) -0.0094(6)
Cl3 0.0459(9) 0.0457(10) 0.0485(10) 0.0159(8) -0.0007(8) 0.0160(8)
Cl4 0.0788(14) 0.0322(10) 0.0817(15) 0.0067(9) -0.0214(12) -0.0241(9)
Cl5 0.0357(8) 0.0412(9) 0.0376(8) -0.0087(7) -0.0130(6) -0.0097(7)
Cl6 0.0442(9) 0.0183(7) 0.0490(9) -0.0041(6) -0.0079(7) 0.0083(6)
Cl9 0.0660(13) 0.0485(11) 0.0772(14) -0.0009(10) -0.0120(11) -0.0276(10)
Cl10 0.0512(9) 0.0417(9) 0.0366(8) 0.0130(7) 0.0047(7) 0.0197(8)
Cl11 0.0378(8) 0.0515(10) 0.0446(9) -0.0168(8) -0.0094(7) -0.0027(7)
Cl12 0.0585(11) 0.0335(9) 0.0878(15) -0.0214(9) 0.0027(10) 0.0138(8)
O1 0.0196(18) 0.0180(18) 0.0252(19) -0.0015(15) -0.0019(15) 0.0039(15)
O2 0.0181(17) 0.0152(18) 0.0223(18) -0.0017(14) -0.0032(14) 0.0002(14)
O3 0.0227(19) 0.023(2) 0.033(2) 0.0006(17) -0.0079(16) 0.0037(16)
O4 0.024(2) 0.033(2) 0.027(2) -0.0031(17) -0.0047(16) 0.0044(17)
O5 0.032(2) 0.024(2) 0.027(2) -0.0049(16) -0.0016(17) -0.0101(17)
O6 0.036(2) 0.030(2) 0.040(2) 0.009(2) -0.0075(19) 0.0020(19)
O7 0.0179(17) 0.0133(17) 0.0246(19) 0.0001(14) -0.0020(15) -0.0005(14)
O8 0.028(2) 0.025(2) 0.041(2) -0.0091(18) -0.0106(18) 0.0097(17)
O9 0.0200(18) 0.023(2) 0.025(2) -0.0013(16) -0.0040(15) -0.0003(15)
O10 0.0235(19) 0.0176(19) 0.036(2) 0.0016(16) 0.0042(16) 0.0014(15)
O11 0.028(2) 0.026(2) 0.036(2) -0.0103(18) 0.0024(17) -0.0020(17)
O12 0.0206(19) 0.029(2) 0.040(2) -0.0035(19) -0.0007(17) 0.0000(16)
O13 0.051(3) 0.036(3) 0.033(2) 0.010(2) 0.001(2) 0.012(2)
O14 0.047(3) 0.026(2) 0.030(2) 0.0011(18) 0.0107(19) -0.0035(19)
O15 0.043(3) 0.034(2) 0.036(2) 0.002(2) -0.004(2) -0.001(2)
O16 0.023(2) 0.039(2) 0.025(2) -0.0058(17) 0.0039(16) -0.0084(17)
O17 0.039(2) 0.020(2) 0.030(2) -0.0063(17) -0.0032(18) -0.0014(18)
O18 0.042(2) 0.030(2) 0.032(2) -0.0048(18) -0.0080(19) 0.0027(19)
O1W 0.034(2) 0.029(2) 0.029(2) -0.0085(17) 0.0053(17) 0.0020(18)
O2W 0.0240(19) 0.026(2) 0.031(2) 0.0116(17) -0.0081(16) -0.0085(16)
O3W 0.0184(18) 0.044(2) 0.0190(19) -0.0055(17) 0.0014(15) 0.0038(17)
O4W 0.0187(18) 0.028(2) 0.033(2) -0.0037(17) -0.0012(16) 0.0048(16)
O5W 0.033(2) 0.0160(19) 0.026(2) -0.0020(15) 0.0036(16) -0.0014(16)
O6W 0.0222(19) 0.027(2) 0.032(2) -0.0075(17) 0.0043(16) 0.0025(16)
O7W 0.036(2) 0.024(2) 0.037(2) -0.0080(18) 0.0217(18) -0.0077(17)
O8W 0.034(2) 0.0175(19) 0.039(2) 0.0068(17) 0.0183(18) 0.0067(16)
O9W 0.0182(17) 0.0211(19) 0.028(2) -0.0088(16) 0.0014(15) -0.0025(15)
O10W 0.0245(19) 0.031(2) 0.0208(19) -0.0055(16) 0.0015(15) 0.0050(16)
O11W 0.043(2) 0.0176(19) 0.0177(18) 0.0023(15) 0.0035(16) 0.0075(17)
O12W 0.038(3) 0.148(6) 0.039(3) -0.024(3) 0.002(2) -0.032(3)
O13W 0.058(4) 0.111(6) 0.106(6) -0.033(5) -0.038(4) 0.023(4)
O14W 0.053(3) 0.049(3) 0.034(2) 0.004(2) -0.005(2) -0.005(2)
O15W 0.032(2) 0.033(2) 0.031(2) 0.0065(18) 0.0001(17) -0.0071(18)
C1 0.015(2) 0.019(3) 0.012(2) 0.0017(19) 0.0032(19) 0.002(2)
C2 0.021(2) 0.013(2) 0.016(2) 0.0028(19) 0.0051(19) 0.001(2)
C3 0.023(3) 0.021(3) 0.016(2) 0.004(2) 0.003(2) 0.002(2)
C4 0.028(3) 0.023(3) 0.028(3) 0.011(2) 0.008(2) 0.010(2)
C5 0.042(3) 0.012(3) 0.029(3) 0.005(2) 0.012(3) 0.004(2)
C6 0.038(3) 0.016(3) 0.020(3) -0.001(2) 0.010(2) -0.008(2)
C7 0.022(3) 0.018(3) 0.018(2) 0.004(2) 0.003(2) -0.001(2)
C8 0.017(2) 0.019(3) 0.017(2) -0.001(2) 0.003(2) 0.005(2)
C9 0.029(3) 0.017(3) 0.023(3) 0.002(2) 0.009(2) 0.004(2)
C10 0.032(3) 0.025(3) 0.024(3) -0.003(2) 0.008(2) 0.002(2)
C11 0.043(4) 0.031(3) 0.028(3) 0.004(3) 0.014(3) 0.012(3)
C12 0.051(4) 0.025(3) 0.031(3) -0.001(3) 0.008(3) 0.008(3)
C13 0.050(4) 0.029(3) 0.040(4) -0.004(3) 0.003(3) -0.006(3)
C14 0.034(3) 0.029(3) 0.028(3) 0.005(2) 0.004(2) 0.000(3)
C15 0.017(2) 0.017(3) 0.021(3) 0.001(2) 0.002(2) -0.001(2)
C16 0.016(2) 0.017(3) 0.017(2) 0.002(2) 0.0019(19) -0.0040(19)
C17 0.019(2) 0.023(3) 0.016(2) 0.005(2) 0.004(2) -0.004(2)
C18 0.022(3) 0.028(3) 0.020(3) 0.000(2) -0.005(2) -0.008(2)
C19 0.040(3) 0.019(3) 0.024(3) -0.001(2) 0.004(2) -0.009(2)
C20 0.027(3) 0.019(3) 0.027(3) 0.003(2) 0.000(2) 0.000(2)
C21 0.021(3) 0.016(3) 0.023(3) 0.001(2) 0.000(2) -0.002(2)
Cl7 0.0331(8) 0.0374(8) 0.0396(8) 0.0100(7) 0.0043(6) 0.0166(6)
Cl8 0.0447(9) 0.0289(8) 0.0392(8) -0.0123(6) 0.0003(7) -0.0069(7)
C22 0.018(2) 0.022(3) 0.023(3) 0.000(2) 0.010(2) -0.002(2)
C23 0.021(2) 0.017(3) 0.016(2) 0.001(2) 0.007(2) 0.002(2)
C24 0.020(3) 0.025(3) 0.020(3) 0.001(2) 0.007(2) -0.001(2)
C25 0.026(3) 0.023(3) 0.028(3) 0.011(2) 0.009(2) 0.008(2)
C26 0.039(3) 0.021(3) 0.023(3) 0.000(2) 0.011(2) 0.000(2)
C27 0.031(3) 0.019(3) 0.022(3) -0.001(2) 0.005(2) -0.006(2)
C28 0.024(3) 0.021(3) 0.019(3) 0.001(2) 0.005(2) 0.000(2)
C29 0.040(3) 0.022(3) 0.021(3) 0.000(2) 0.007(2) 0.006(3)
C30 0.037(3) 0.019(3) 0.017(3) 0.002(2) 0.011(2) 0.006(2)
C31 0.026(3) 0.022(3) 0.014(2) -0.004(2) 0.006(2) -0.001(2)
C32 0.037(3) 0.023(3) 0.020(3) 0.004(2) 0.009(2) 0.009(2)
C33 0.052(4) 0.022(3) 0.033(3) -0.001(3) 0.010(3) -0.006(3)
C34 0.043(4) 0.031(3) 0.043(4) -0.005(3) 0.004(3) -0.013(3)
C35 0.025(3) 0.044(4) 0.028(3) -0.002(3) -0.003(2) 0.001(3)
C36 0.029(3) 0.028(3) 0.016(3) 0.001(2) 0.008(2) -0.010(2)
C37 0.025(3) 0.023(3) 0.022(3) -0.003(2) 0.009(2) -0.007(2)
C38 0.029(3) 0.025(3) 0.020(3) -0.004(2) 0.007(2) -0.005(2)
C39 0.028(3) 0.031(3) 0.026(3) -0.009(2) 0.002(2) -0.008(2)
C40 0.037(3) 0.033(3) 0.038(3) -0.015(3) 0.013(3) -0.011(3)
C41 0.037(3) 0.028(3) 0.043(4) -0.013(3) 0.014(3) 0.000(3)
C42 0.022(3) 0.038(3) 0.033(3) -0.007(3) 0.007(2) -0.002(2)

loop_
_atom_type_symbol
_atom_type_description
_atom_type_scat_dispersion_real
_atom_type_scat_dispersion_imag
_atom_type_scat_source
C C 0.0033 0.0016 'International Tables Vol C Tables 4.2.6.8 and 6.1.1.4'
H H 0.0000 0.0000 'International Tables Vol C Tables 4.2.6.8 and 6.1.1.4'
O O 0.0106 0.0060 'International Tables Vol C Tables 4.2.6.8 and 6.1.1.4'
Cl Cl 0.1484 0.1585 'International Tables Vol C Tables 4.2.6.8 and 6.1.1.4'
Gd Gd -0.1653 3.9035 'International Tables Vol C Tables 4.2.6.8 and 6.1.1.4'

loop_
_geom_angle_atom_site_label_1
_geom_angle_atom_site_label_2
_geom_angle_atom_site_label_3
_geom_angle
O1 Gd1 O7 122.81(12)
O1 Gd1 O4W 146.31(13)
O7 Gd1 O4W 74.82(13)
O1 Gd1 O2W 75.66(13)
O7 Gd1 O2W 70.11(13)
O4W Gd1 O2W 86.20(14)
O1 Gd1 O5 94.69(13)
O7 Gd1 O5 136.81(12)
O4W Gd1 O5 85.36(14)
O2W Gd1 O5 147.26(13)
O1 Gd1 O3W 70.91(12)
O7 Gd1 O3W 73.88(12)
O4W Gd1 O3W 141.88(13)
O2W Gd1 O3W 102.92(14)
O5 Gd1 O3W 103.18(14)
O1 Gd1 O1W 73.62(13)
O7 Gd1 O1W 133.81(13)
O4W Gd1 O1W 74.25(13)
O2W Gd1 O1W 74.39(14)
O5 Gd1 O1W 72.87(14)
O3W Gd1 O1W 143.86(13)
O1 Gd1 O5W 132.79(13)
O7 Gd1 O5W 71.38(12)
O4W Gd1 O5W 78.03(13)
O2W Gd1 O5W 140.99(12)
O5 Gd1 O5W 67.11(12)
O3W Gd1 O5W 71.75(13)
O1W Gd1 O5W 132.53(13)
O4 Gd2 O2 107.35(13)
O4 Gd2 O7W 94.08(15)
O2 Gd2 O7W 141.03(13)
O4 Gd2 O11W 72.55(13)
O2 Gd2 O11W 81.01(12)
O7W Gd2 O11W 74.82(13)
O4 Gd2 O10W 141.67(13)
O2 Gd2 O10W 85.63(12)
O7W Gd2 O10W 97.49(14)
O11W Gd2 O10W 145.78(13)
O4 Gd2 O8W 72.94(14)
O2 Gd2 O8W 74.94(12)
O7W Gd2 O8W 143.64(13)
O11W Gd2 O8W 129.07(14)
O10W Gd2 O8W 76.22(13)
O4 Gd2 O6W 146.45(13)
O2 Gd2 O6W 69.69(12)
O7W Gd2 O6W 74.48(14)
O11W Gd2 O6W 74.02(13)
O10W Gd2 O6W 71.81(13)
O8W Gd2 O6W 133.39(13)
O4 Gd2 O9W 76.97(13)
O2 Gd2 O9W 145.78(12)
O7W Gd2 O9W 69.82(12)
O11W Gd2 O9W 130.80(12)
O10W Gd2 O9W 73.11(12)
O8W Gd2 O9W 74.14(12)
O6W Gd2 O9W 125.11(12)
C1 O1 Gd1 168.6(3)
C1 O2 Gd2 127.0(3)
C3 O3 H3 109.5
C8 O4 Gd2 158.9(3)
C8 O5 Gd1 142.2(3)
C10 O6 H6 109.5
C15 O7 Gd1 141.1(3)
C17 O9 H9 109.5
C24 O12 H12O 109.5
C31 O15 H15 109.5
C38 O18 H18 109.5
Gd1 O1W H11 116.6
Gd1 O1W H12 99.5
H11 O1W H12 117.1
Gd1 O2W H21 122.0
Gd1 O2W H22 122.4
H21 O2W H22 107.8
Gd1 O3W H31 112.4
Gd1 O3W H32 136.8
H31 O3W H32 107.6
Gd1 O4W H41 114.1
Gd1 O4W H42 113.4
H41 O4W H42 111.0
Gd1 O5W H51 101.2
Gd1 O5W H52 101.9
H51 O5W H52 104.5
Gd2 O6W H61 133.0
Gd2 O6W H62 105.3
H61 O6W H62 107.5
Gd2 O7W H71 153.3
Gd2 O7W H72 98.8
H71 O7W H72 107.7
Gd2 O8W H81 140.7
Gd2 O8W H82 107.9
H81 O8W H82 107.5
Gd2 O9W H91 109.6
Gd2 O9W H92 109.3
H91 O9W H92 110.2
Gd2 O10W H101 133.2
Gd2 O10W H102 111.9
H101 O10W H102 107.8
Gd2 O11W H111 129.8
Gd2 O11W H112 118.0
H111 O11W H112 107.6
H121 O12W H122 107.5
H131 O13W H132 107.8
H141 O14W H142 107.6
H151 O15W H152 107.7
O1 C1 O2 121.7(5)
O1 C1 C2 120.6(4)
O2 C1 C2 117.7(4)
C7 C2 C3 119.3(5)
C7 C2 C1 119.9(4)
C3 C2 C1 120.8(4)
O3 C3 C4 118.8(5)
O3 C3 C2 122.8(5)
C4 C3 C2 118.4(5)
C5 C4 C3 121.9(5)
C5 C4 Cl1 119.9(4)
C3 C4 Cl1 118.2(4)
C4 C5 C6 118.8(5)
C4 C5 H5 120.6
C6 C5 H5 120.6
C7 C6 C5 121.1(5)
C7 C6 Cl2 119.4(4)
C5 C6 Cl2 119.4(4)
C6 C7 C2 120.5(5)
C6 C7 H7 119.8
C2 C7 H7 119.8
O4 C8 O5 122.5(5)
O4 C8 C9 117.9(5)
O5 C8 C9 119.7(5)
C10 C9 C14 119.7(5)
C10 C9 C8 122.3(5)
C14 C9 C8 118.1(5)
O6 C10 C9 122.3(5)
O6 C10 C11 118.6(5)
C9 C10 C11 119.1(5)
C12 C11 C10 120.5(6)
C12 C11 Cl3 119.9(5)
C10 C11 Cl3 119.6(5)
C13 C12 C11 119.9(6)
C13 C12 H12A 120.1
C11 C12 H12A 120.1
C14 C13 C12 122.1(6)
C14 C13 Cl4 119.0(5)
C12 C13 Cl4 119.0(5)
C13 C14 C9 118.8(6)
C13 C14 H14 120.6
C9 C14 H14 120.6
O7 C15 O8 124.2(5)
O7 C15 C16 118.0(4)
O8 C15 C16 117.8(4)
C21 C16 C17 120.4(5)
C21 C16 C15 119.1(4)
C17 C16 C15 120.5(5)
O9 C17 C18 119.0(5)
O9 C17 C16 122.3(5)
C18 C17 C16 118.7(5)
C19 C18 C17 120.8(5)
C19 C18 Cl5 120.3(4)
C17 C18 Cl5 118.8(4)
C20 C19 C18 119.7(5)
C20 C19 H19 120.2
C18 C19 H19 120.2
C19 C20 C21 120.9(5)
C19 C20 Cl6 119.8(4)
C21 C20 Cl6 119.3(4)
C20 C21 C16 119.5(5)
C20 C21 H21A 120.2
C16 C21 H21A 120.2
O10 C22 O11 122.7(5)
O10 C22 C23 119.4(5)
O11 C22 C23 117.9(5)
C28 C23 C24 119.3(5)
C28 C23 C22 120.7(5)
C24 C23 C22 120.0(5)
O12 C24 C25 119.4(5)
O12 C24 C23 121.7(5)
C25 C24 C23 118.8(5)
C26 C25 C24 121.7(5)
C26 C25 Cl7 119.3(4)
C24 C25 Cl7 119.0(4)
C25 C26 C27 118.6(5)
C25 C26 H26 120.7
C27 C26 H26 120.7
C28 C27 C26 121.5(5)
C28 C27 Cl8 119.5(4)
C26 C27 Cl8 119.0(4)
C27 C28 C23 120.1(5)
C27 C28 H28 120.0
C23 C28 H28 120.0
O13 C29 O14 124.4(5)
O13 C29 C30 119.2(6)
O14 C29 C30 116.5(5)
C35 C30 C31 118.3(5)
C35 C30 C29 119.3(5)
C31 C30 C29 122.4(5)
O15 C31 C32 120.7(5)
O15 C31 C30 119.7(5)
C32 C31 C30 119.6(5)
C33 C32 C31 121.4(5)
C33 C32 Cl10 119.7(5)
C31 C32 Cl10 118.9(5)
C32 C33 C34 119.1(6)
C32 C33 H33 120.4
C34 C33 H33 120.4
C35 C34 C33 121.9(6)
C35 C34 Cl9 120.2(5)
C33 C34 Cl9 118.0(5)
C34 C35 C30 119.7(6)
C34 C35 H35 120.2
C30 C35 H35 120.2
O16 C36 O17 122.9(5)
O16 C36 C37 119.8(5)
O17 C36 C37 117.3(5)
C42 C37 C38 119.8(5)
C42 C37 C36 120.7(5)
C38 C37 C36 119.5(5)
O18 C38 C39 118.7(5)
O18 C38 C37 122.7(5)
C39 C38 C37 118.7(5)
C40 C39 C38 121.4(6)
C40 C39 Cl11 119.8(4)
C38 C39 Cl11 118.8(5)
C39 C40 C41 119.1(6)
C39 C40 H40 120.4
C41 C40 H40 120.4
C40 C41 C42 122.1(6)
C40 C41 Cl12 118.5(5)
C42 C41 Cl12 119.4(5)
C41 C42 C37 119.0(6)
C41 C42 H42A 120.5
C37 C42 H42A 120.5

loop_
_geom_bond_atom_site_label_1
_geom_bond_atom_site_label_2
_geom_bond_distance
Gd1 O1 2.321(3)
Gd1 O7 2.331(3)
Gd1 O4W 2.353(4)
Gd1 O2W 2.397(4)
Gd1 O5 2.397(4)
Gd1 O3W 2.419(4)
Gd1 O1W 2.461(4)
Gd1 O5W 2.477(4)
Gd2 O4 2.299(4)
Gd2 O2 2.371(3)
Gd2 O7W 2.382(4)
Gd2 O11W 2.396(4)
Gd2 O10W 2.406(4)
Gd2 O8W 2.406(4)
Gd2 O6W 2.411(4)
Gd2 O9W 2.453(3)
Cl1 C4 1.734(6)
Cl2 C6 1.738(6)
Cl3 C11 1.720(6)
Cl4 C13 1.744(7)
Cl5 C18 1.731(5)
Cl6 C20 1.735(6)
Cl9 C34 1.747(6)
Cl10 C32 1.738(6)
Cl11 C39 1.740(6)
Cl12 C41 1.738(6)
O1 C1 1.246(6)
O2 C1 1.279(6)
O3 C3 1.347(6)
O3 H3 0.8400
O4 C8 1.250(6)
O5 C8 1.264(6)
O6 C10 1.341(7)
O6 H6 0.8400
O7 C15 1.255(6)
O8 C15 1.270(6)
O9 C17 1.356(6)
O9 H9 0.8400
O10 C22 1.269(6)
O11 C22 1.262(7)
O12 C24 1.342(7)
O12 H12O 0.8400
O13 C29 1.251(7)
O14 C29 1.272(7)
O15 C31 1.363(7)
O15 H15 0.8400
O16 C36 1.253(7)
O17 C36 1.268(7)
O18 C38 1.336(7)
O18 H18 0.8400
O1W H11 0.8438
O1W H12 0.8438
O2W H21 0.8449
O2W H22 0.8440
O3W H31 0.8437
O3W H32 0.8443
O4W H41 0.8451
O4W H42 0.8435
O5W H51 0.8439
O5W H52 0.8454
O6W H61 0.8443
O6W H62 0.8448
O7W H71 0.8455
O7W H72 0.8442
O8W H81 0.8447
O8W H82 0.8443
O9W H91 0.8463
O9W H92 0.8440
O10W H101 0.8439
O10W H102 0.8460
O11W H111 0.8438
O11W H112 0.8442
O12W H121 0.8441
O12W H122 0.8448
O13W H131 0.8444
O13W H132 0.8449
O14W H141 0.8451
O14W H142 0.8438
O15W H151 0.8436
O15W H152 0.8439
C1 C2 1.489(7)
C2 C7 1.396(7)
C2 C3 1.408(7)
C3 C4 1.400(8)
C4 C5 1.370(8)
C5 C6 1.389(8)
C5 H5 0.9500
C6 C7 1.369(7)
C7 H7 0.9500
C8 C9 1.480(7)
C9 C10 1.380(8)
C9 C14 1.434(8)
C10 C11 1.409(8)
C11 C12 1.371(9)
C12 C13 1.371(9)
C12 H12A 0.9500
C13 C14 1.355(9)
C14 H14 0.9500
C15 C16 1.495(7)
C16 C21 1.389(7)
C16 C17 1.398(7)
C17 C18 1.396(8)
C18 C19 1.380(8)
C19 C20 1.377(8)
C19 H19 0.9500
C20 C21 1.384(7)
C21 H21A 0.9500
Cl7 C25 1.734(5)
Cl8 C27 1.749(6)
C22 C23 1.485(7)
C23 C28 1.401(7)
C23 C24 1.407(7)
C24 C25 1.394(8)
C25 C26 1.379(8)
C26 C27 1.390(8)
C26 H26 0.9500
C27 C28 1.368(8)
C28 H28 0.9500
C29 C30 1.477(8)
C30 C35 1.404(8)
C30 C31 1.411(8)
C31 C32 1.383(8)
C32 C33 1.363(9)
C33 C34 1.373(9)
C33 H33 0.9500
C34 C35 1.372(9)
C35 H35 0.9500
C36 C37 1.503(7)
C37 C42 1.390(8)
C37 C38 1.404(8)
C38 C39 1.401(8)
C39 C40 1.363(9)
C40 C41 1.368(9)
C40 H40 0.9500
C41 C42 1.384(8)
C42 H42A 0.9500

loop_
_geom_hbond_atom_site_label_D
_geom_hbond_atom_site_label_H
_geom_hbond_atom_site_label_A
_geom_hbond_distance_DH
_geom_hbond_distance_HA
_geom_hbond_distance_DA
_geom_hbond_angle_DHA
O3 H3 O2 0.84 1.82 2.555(5) 146.0
O6 H6 O5 0.84 1.88 2.621(6) 145.8
O9 H9 O8 0.84 1.79 2.529(5) 146.6
O12 H12O O11 0.84 1.76 2.507(6) 146.7
O15 H15 O14 0.84 1.75 2.501(6) 148.0
O18 H18 O17 0.84 1.76 2.508(6) 146.6

loop_
_geom_torsion_atom_site_label_1
_geom_torsion_atom_site_label_2
_geom_torsion_atom_site_label_3
_geom_torsion_atom_site_label_4
_geom_torsion
O7 Gd1 O1 C1 -34.6(18)
O4W Gd1 O1 C1 -148.6(17)
O2W Gd1 O1 C1 -89.0(17)
O5 Gd1 O1 C1 122.8(17)
O3W Gd1 O1 C1 20.4(17)
O1W Gd1 O1 C1 -166.6(18)
O5W Gd1 O1 C1 59.9(18)
O4 Gd2 O2 C1 -25.0(4)
O7W Gd2 O2 C1 95.4(4)
O11W Gd2 O2 C1 43.5(4)
O10W Gd2 O2 C1 -168.1(4)
O8W Gd2 O2 C1 -91.2(4)
O6W Gd2 O2 C1 119.7(4)
O9W Gd2 O2 C1 -117.2(4)
O2 Gd2 O4 C8 74.3(10)
O7W Gd2 O4 C8 -72.7(10)
O11W Gd2 O4 C8 -0.1(10)
O10W Gd2 O4 C8 180(100)
O8W Gd2 O4 C8 141.9(11)
O6W Gd2 O4 C8 -4.9(12)
O9W Gd2 O4 C8 -140.9(11)
O1 Gd1 O5 C8 10.4(6)
O7 Gd1 O5 C8 162.2(5)
O4W Gd1 O5 C8 -135.8(6)
O2W Gd1 O5 C8 -60.2(6)
O3W Gd1 O5 C8 81.9(6)
O1W Gd1 O5 C8 -60.9(5)
O5W Gd1 O5 C8 145.2(6)
O1 Gd1 O7 C15 -165.9(5)
O4W Gd1 O7 C15 -17.6(5)
O2W Gd1 O7 C15 -109.0(5)
O5 Gd1 O7 C15 48.1(6)
O3W Gd1 O7 C15 140.4(5)
O1W Gd1 O7 C15 -67.0(6)
O5W Gd1 O7 C15 64.6(5)
Gd1 O1 C1 O2 -144.3(15)
Gd1 O1 C1 C2 35(2)
Gd2 O2 C1 O1 29.6(6)
Gd2 O2 C1 C2 -149.4(3)
O1 C1 C2 C7 1.9(7)
O2 C1 C2 C7 -179.1(4)
O1 C1 C2 C3 -176.1(4)
O2 C1 C2 C3 3.0(7)
C7 C2 C3 O3 -179.2(5)
C1 C2 C3 O3 -1.3(7)
C7 C2 C3 C4 -0.4(7)
C1 C2 C3 C4 177.6(4)
O3 C3 C4 C5 179.1(5)
C2 C3 C4 C5 0.2(8)
O3 C3 C4 Cl1 -0.3(7)
C2 C3 C4 Cl1 -179.2(4)
C3 C4 C5 C6 -0.3(8)
Cl1 C4 C5 C6 179.1(4)
C4 C5 C6 C7 0.6(8)
C4 C5 C6 Cl2 -179.6(4)
C5 C6 C7 C2 -0.8(8)
Cl2 C6 C7 C2 179.4(4)
C3 C2 C7 C6 0.7(7)
C1 C2 C7 C6 -177.3(4)
Gd2 O4 C8 O5 -70.7(12)
Gd2 O4 C8 C9 109.4(10)
Gd1 O5 C8 O4 1.3(9)
Gd1 O5 C8 C9 -178.8(4)
O4 C8 C9 C10 168.6(5)
O5 C8 C9 C10 -11.3(8)
O4 C8 C9 C14 -11.2(7)
O5 C8 C9 C14 168.9(5)
C14 C9 C10 O6 -179.9(5)
C8 C9 C10 O6 0.3(8)
C14 C9 C10 C11 0.1(8)
C8 C9 C10 C11 -179.8(5)
O6 C10 C11 C12 179.4(5)
C9 C10 C11 C12 -0.6(8)
O6 C10 C11 Cl3 -1.3(7)
C9 C10 C11 Cl3 178.7(4)
C10 C11 C12 C13 0.0(9)
Cl3 C11 C12 C13 -179.3(5)
C11 C12 C13 C14 1.2(10)
C11 C12 C13 Cl4 -179.1(5)
C12 C13 C14 C9 -1.7(10)
Cl4 C13 C14 C9 178.6(4)
C10 C9 C14 C13 1.0(8)
C8 C9 C14 C13 -179.1(5)
Gd1 O7 C15 O8 -6.8(9)
Gd1 O7 C15 C16 173.6(3)
O7 C15 C16 C21 -1.6(7)
O8 C15 C16 C21 178.7(5)
O7 C15 C16 C17 177.7(4)
O8 C15 C16 C17 -2.0(7)
C21 C16 C17 O9 -179.6(4)
C15 C16 C17 O9 1.1(7)
C21 C16 C17 C18 0.3(7)
C15 C16 C17 C18 -179.0(5)
O9 C17 C18 C19 179.3(5)
C16 C17 C18 C19 -0.6(8)
O9 C17 C18 Cl5 -0.4(7)
C16 C17 C18 Cl5 179.7(4)
C17 C18 C19 C20 0.3(8)
Cl5 C18 C19 C20 -179.9(4)
C18 C19 C20 C21 0.2(8)
C18 C19 C20 Cl6 179.1(4)
C19 C20 C21 C16 -0.5(8)
Cl6 C20 C21 C16 -179.4(4)
C17 C16 C21 C20 0.3(8)
C15 C16 C21 C20 179.6(5)
O10 C22 C23 C28 8.4(7)
O11 C22 C23 C28 -171.4(5)
O10 C22 C23 C24 -172.6(5)
O11 C22 C23 C24 7.7(7)
C28 C23 C24 O12 179.5(5)
C22 C23 C24 O12 0.5(7)
C28 C23 C24 C25 -0.9(7)
C22 C23 C24 C25 -179.9(5)
O12 C24 C25 C26 179.8(5)
C23 C24 C25 C26 0.2(8)
O12 C24 C25 Cl7 -0.3(7)
C23 C24 C25 Cl7 -179.9(4)
C24 C25 C26 C27 0.2(8)
Cl7 C25 C26 C27 -179.6(4)
C25 C26 C27 C28 0.1(8)
C25 C26 C27 Cl8 179.6(4)
C26 C27 C28 C23 -0.7(8)
Cl8 C27 C28 C23 179.8(4)
C24 C23 C28 C27 1.1(7)
C22 C23 C28 C27 -179.9(5)
O13 C29 C30 C35 2.5(8)
O14 C29 C30 C35 -178.7(5)
O13 C29 C30 C31 -176.9(5)
O14 C29 C30 C31 1.9(8)
C35 C30 C31 O15 -178.8(5)
C29 C30 C31 O15 0.6(8)
C35 C30 C31 C32 0.0(7)
C29 C30 C31 C32 179.4(5)
O15 C31 C32 C33 179.1(5)
C30 C31 C32 C33 0.4(8)
O15 C31 C32 Cl10 -0.9(7)
C30 C31 C32 Cl10 -179.6(4)
C31 C32 C33 C34 -0.6(9)
Cl10 C32 C33 C34 179.4(5)
C32 C33 C34 C35 0.5(10)
C32 C33 C34 Cl9 179.5(5)
C33 C34 C35 C30 -0.2(10)
Cl9 C34 C35 C30 -179.1(5)
C31 C30 C35 C34 -0.1(8)
C29 C30 C35 C34 -179.5(5)
O16 C36 C37 C42 -6.0(8)
O17 C36 C37 C42 173.7(5)
O16 C36 C37 C38 174.6(5)
O17 C36 C37 C38 -5.7(7)
C42 C37 C38 O18 -178.9(5)
C36 C37 C38 O18 0.5(8)
C42 C37 C38 C39 0.7(8)
C36 C37 C38 C39 -180.0(5)
O18 C38 C39 C40 178.5(5)
C37 C38 C39 C40 -1.1(8)
O18 C38 C39 Cl11 -2.0(7)
C37 C38 C39 Cl11 178.4(4)
C38 C39 C40 C41 1.1(9)
Cl11 C39 C40 C41 -178.4(5)
C39 C40 C41 C42 -0.6(10)
C39 C40 C41 Cl12 179.9(5)
C40 C41 C42 C37 0.2(9)
Cl12 C41 C42 C37 179.7(4)
C38 C37 C42 C41 -0.2(8)
C36 C37 C42 C41 -179.6(5)
